data_4032921
loop_
_publ_author_name
'Chen, Daoliang'
'Yuan, Dafei'
'Zhang, Cheng'
'Wu, Hao'
'Zhang, Jianyun'
'Li, Baolin'
'Zhu, Xiaozhang'

_publ_section_title
;
 Ullmann-Type Intramolecular C-O Reaction Toward Thieno[3,2-b]furan
 Derivatives with up to Six Fused Rings.
;
_journal_issue 20
_journal_name_full 'The Journal of organic chemistry'
_journal_page_first 10920
_journal_page_last 10927
_journal_paper_doi 10.1021/acs.joc.7b01745
_journal_volume 82
_journal_year 2017
_chemical_absolute_configuration ad
_chemical_formula_moiety 'C14 H7 Cl O S'
_chemical_formula_sum 'C14 H7 Cl O S'
_chemical_formula_weight 258.71
_space_group_crystal_system monoclinic
_space_group_IT_number 4
_space_group_name_Hall 'P 2yb'
_space_group_name_H-M_alt 'P 1 21 1'
_symmetry_space_group_name_Hall 'P 2yb'
_symmetry_space_group_name_H-M 'P 1 21 1'
_atom_sites_solution_hydrogens geom
_atom_sites_solution_primary direct
_audit_creation_date 2016-07-11
_audit_creation_method
;
Olex2 1.2
(compiled 2016.02.19 svn.r3266 for OlexSys, GUI svn.r5155)
;
_cell_angle_alpha 90
_cell_angle_beta 112.364(14)
_cell_angle_gamma 90
_cell_formula_units_Z 2
_cell_length_a 11.504(8)
_cell_length_b 3.842(2)
_cell_length_c 13.114(10)
_cell_measurement_reflns_used 1779
_cell_measurement_temperature 173
_cell_measurement_theta_max 27.4
_cell_measurement_theta_min 1.7
_cell_volume 536.0(6)
_computing_cell_refinement
;
CrystalClear-SM Expert 2.0 r4 (Rigaku, 2009)
;
_computing_data_collection
;
CrystalClear-SM Expert 2.0 r4 (Rigaku, 2009)
;
_computing_data_reduction
;
CrystalClear-SM Expert 2.0 r4 (Rigaku, 2009)
;
_computing_molecular_graphics 'Olex2 (Dolomanov et al., 2009)'
_computing_publication_material 'CIFTAB (Sheldrick, 2013)'
_computing_structure_refinement 'ShelXL (Sheldrick, 2014)'
_computing_structure_solution 'ShelXT (Sheldrick, 2014)'
_diffrn_ambient_temperature 173
_diffrn_detector CCD
_diffrn_detector_area_resol_mean 28.5714
_diffrn_measured_fraction_theta_full 0.988
_diffrn_measured_fraction_theta_max 0.989
_diffrn_measurement_details
;
scan:
    Number of images: 360
               Slice: -110.0000 - 70.0000
         Image width: 0.5000
            Exp time: 10.0000
       Rotation axis: Omega
               Omega: 0.0000
                 Chi: 45.0000
                 Phi: 0.0000
                 XTD: 45.1172
              2theta: -19.9559
scan:
    Number of images: 360
               Slice: -110.0000 - 70.0000
         Image width: 0.5000
            Exp time: 10.0000
       Rotation axis: Omega
               Omega: 0.0000
                 Chi: 45.0000
                 Phi: 90.0000
                 XTD: 45.1172
              2theta: -19.9559
scan:
    Number of images: 360
               Slice: -110.0000 - 70.0000
         Image width: 0.5000
            Exp time: 10.0000
       Rotation axis: Omega
               Omega: 0.0000
                 Chi: 45.0000
                 Phi: 180.0000
                 XTD: 45.1172
              2theta: -19.9559
;
_diffrn_measurement_device
;
AFC10: Fixed Chi 2 circle
;
_diffrn_measurement_device_type
;
Rigaku Saturn724+ (2x2 bin mode)
;
_diffrn_measurement_method 'profile data from \w-scans'
_diffrn_measurement_specimen_support Fiber
_diffrn_orient_matrix_type d*Trek
_diffrn_orient_matrix_UB_11 -0.038425
_diffrn_orient_matrix_UB_12 -0.247085
_diffrn_orient_matrix_UB_13 0.072341
_diffrn_orient_matrix_UB_21 0.084132
_diffrn_orient_matrix_UB_22 -0.000934
_diffrn_orient_matrix_UB_23 0.041906
_diffrn_orient_matrix_UB_31 -0.003982
_diffrn_orient_matrix_UB_32 0.023645
_diffrn_orient_matrix_UB_33 0.078892
_diffrn_radiation_monochromator 'Graphite Monochromator'
_diffrn_radiation_type MoK\a
_diffrn_radiation_wavelength 0.71073
_diffrn_reflns_av_R_equivalents 0.0713
_diffrn_reflns_av_unetI/netI 0.0704
_diffrn_reflns_Laue_measured_fraction_full 0.988
_diffrn_reflns_Laue_measured_fraction_max 0.989
_diffrn_reflns_limit_h_max 14
_diffrn_reflns_limit_h_min -14
_diffrn_reflns_limit_k_max 4
_diffrn_reflns_limit_k_min -4
_diffrn_reflns_limit_l_max 17
_diffrn_reflns_limit_l_min -16
_diffrn_reflns_number 6227
_diffrn_reflns_point_group_measured_fraction_full 0.989
_diffrn_reflns_point_group_measured_fraction_max 0.986
_diffrn_reflns_theta_full 26.000
_diffrn_reflns_theta_max 27.515
_diffrn_reflns_theta_min 2.989
_diffrn_source 'Sealed Tube'
_diffrn_source_current 30.0
_diffrn_source_power 1.5
_diffrn_source_voltage 50.0
_exptl_absorpt_coefficient_mu 0.525
_exptl_absorpt_correction_T_max 1.000
_exptl_absorpt_correction_T_min 0.793
_exptl_absorpt_correction_type multi-scan
_exptl_absorpt_process_details 'CrystalClear-SM Expert 2.0 r4 (Rigaku, 2009)'
_exptl_crystal_colour Colorless
_exptl_crystal_density_diffrn 1.603
_exptl_crystal_density_method "'not measured'"
_exptl_crystal_description plate
_exptl_crystal_F_000 264
_exptl_crystal_size_max 0.23
_exptl_crystal_size_mid 0.12
_exptl_crystal_size_min 0.07
_refine_diff_density_max 0.258
_refine_diff_density_min -0.258
_refine_diff_density_rms 0.065
_refine_ls_abs_structure_details
;
 Flack x determined using 759 quotients [(I+)-(I-)]/[(I+)+(I-)]
 (Parsons, Flack and Wagner, Acta Cryst. B69 (2013) 249-259).
;
_refine_ls_abs_structure_Flack -0.06(8)
_refine_ls_extinction_method none
_refine_ls_goodness_of_fit_ref 1.156
_refine_ls_hydrogen_treatment constr
_refine_ls_matrix_type full
_refine_ls_number_parameters 154
_refine_ls_number_reflns 2394
_refine_ls_number_restraints 1
_refine_ls_restrained_S_all 1.156
_refine_ls_R_factor_all 0.0607
_refine_ls_R_factor_gt 0.0518
_refine_ls_shift/su_max 0.000
_refine_ls_shift/su_mean 0.000
_refine_ls_structure_factor_coef Fsqd
_refine_ls_weighting_details 'w=1/[\s^2^(Fo^2^)+(0.0106P)^2^+0.4239P] where P=(Fo^2^+2Fc^2^)/3'
_refine_ls_weighting_scheme calc
_refine_ls_wR_factor_gt 0.0866
_refine_ls_wR_factor_ref 0.0891
_reflns_Friedel_coverage 0.732
_reflns_Friedel_fraction_full 0.991
_reflns_Friedel_fraction_max 0.982
_reflns_number_gt 2244
_reflns_number_total 2394
_reflns_threshold_expression 'I > 2\s(I)'
_cod_data_source_file jo7b01745_si_002.cif
_cod_data_source_block a_cmpd4j
_cod_depositor_comments
;
The following automatic conversions were performed:

'_exptl_absorpt_correction_type' value 'Multi-scan' changed to
'multi-scan' according to
/home/data/users/saulius/crontab/automatic-downloads/rss-feeds/ACS/lib/dictionaries/cif_core.dic
dictionary named 'cif_core.dic' version 2.4.2 from 2011-04-26.

Automatic conversion script
Id: cif_fix_values 4973 2017-02-22 13:04:09Z antanas 

 Adding full bibliography for 4032919--4032922.cif.
;
_cod_database_code 4032921
_shelx_space_group_comment
;
The symmetry employed for this shelxl refinement is uniquely defined
by the following loop, which should always be used as a source of
symmetry information in preference to the above space-group names.
They are only intended as comments.
;
_olex2_refinement_description
;
1. Fixed Uiso
 At 1.2 times of:
  All C(H) groups
2.a Aromatic/amide H refined with riding coordinates:
 C5(H5), C12(H12), C11(H11), C4(H4), C9(H9), C3(H3), C2(H2)
;
_shelx_shelxl_version_number 2014/7
_olex2_submission_special_instructions 'No special instructions were received'

loop_
_space_group_symop_operation_xyz
'x, y, z'
'-x, y+1/2, -z'

loop_
_atom_site_label
_atom_site_type_symbol
_atom_site_fract_x
_atom_site_fract_y
_atom_site_fract_z
_atom_site_U_iso_or_equiv
_atom_site_adp_type
_atom_site_occupancy
_atom_site_site_symmetry_order
_atom_site_calc_flag
_atom_site_refinement_flags_posn
Cl1 Cl -0.74121(10) -0.3281(3) -0.05123(8) 0.0288(3) Uani 1 1 d .
S1 S -0.93568(9) -0.2882(3) -0.57994(8) 0.0198(2) Uani 1 1 d .
O1 O -0.6083(3) -0.6770(8) -0.4262(2) 0.0227(7) Uani 1 1 d .
C13 C -0.6291(4) -0.6037(11) -0.3312(3) 0.0188(9) Uani 1 1 d .
C14 C -0.7156(4) -0.5615(11) -0.5104(4) 0.0192(9) Uani 1 1 d .
C6 C -0.8748(4) -0.4370(11) -0.6766(4) 0.0202(9) Uani 1 1 d .
C5 C -0.9358(4) -0.4246(11) -0.7906(4) 0.0229(10) Uani 1 1 d .
H5 H -1.0158 -0.3289 -0.8229 0.028 Uiso 1 1 calc R
C7 C -0.7997(4) -0.4217(11) -0.4729(4) 0.0193(9) Uani 1 1 d .
C12 C -0.5450(4) -0.6757(11) -0.2257(4) 0.0224(10) Uani 1 1 d .
H12 H -0.4674 -0.7778 -0.2125 0.027 Uiso 1 1 calc R
C10 C -0.6991(4) -0.4335(11) -0.1623(4) 0.0212(10) Uani 1 1 d .
C8 C -0.7460(4) -0.4439(11) -0.3548(4) 0.0190(9) Uani 1 1 d .
C1 C -0.7532(4) -0.5803(11) -0.6269(4) 0.0204(9) Uani 1 1 d .
C11 C -0.5829(4) -0.5874(12) -0.1406(4) 0.0225(10) Uani 1 1 d .
H11 H -0.5298 -0.6317 -0.0681 0.027 Uiso 1 1 calc R
C4 C -0.8751(4) -0.5571(13) -0.8544(4) 0.0262(10) Uani 1 1 d .
H4 H -0.9151 -0.5509 -0.9308 0.031 Uiso 1 1 calc R
C9 C -0.7822(4) -0.3585(12) -0.2674(3) 0.0181(9) Uani 1 1 d .
H9 H -0.8595 -0.2550 -0.2799 0.022 Uiso 1 1 calc R
C3 C -0.7552(4) -0.7003(11) -0.8072(4) 0.0244(10) Uani 1 1 d .
H3 H -0.7165 -0.7888 -0.8524 0.029 Uiso 1 1 calc R
C2 C -0.6929(4) -0.7123(11) -0.6938(4) 0.0235(10) Uani 1 1 d .
H2 H -0.6125 -0.8062 -0.6625 0.028 Uiso 1 1 calc R

loop_
_atom_site_aniso_label
_atom_site_aniso_U_11
_atom_site_aniso_U_22
_atom_site_aniso_U_33
_atom_site_aniso_U_23
_atom_site_aniso_U_13
_atom_site_aniso_U_12
Cl1 0.0291(6) 0.0368(7) 0.0206(5) -0.0021(5) 0.0096(4) 0.0003(6)
S1 0.0184(5) 0.0211(5) 0.0191(5) 0.0010(5) 0.0062(4) 0.0027(5)
O1 0.0184(15) 0.0263(18) 0.0231(17) 0.0014(13) 0.0077(14) 0.0038(13)
C13 0.017(2) 0.018(2) 0.020(2) 0.0003(17) 0.0057(18) -0.0005(17)
C14 0.015(2) 0.020(2) 0.024(2) 0.0001(18) 0.0078(18) -0.0012(17)
C6 0.020(2) 0.017(2) 0.024(2) -0.0011(17) 0.0099(19) -0.0022(18)
C5 0.024(2) 0.022(2) 0.021(2) 0.0042(18) 0.0075(19) -0.0002(19)
C7 0.018(2) 0.018(2) 0.021(2) 0.0021(16) 0.0054(18) 0.0002(16)
C12 0.015(2) 0.023(2) 0.027(2) 0.0030(18) 0.0059(19) 0.0024(17)
C10 0.023(2) 0.020(2) 0.022(2) -0.0031(17) 0.0096(19) -0.0048(18)
C8 0.019(2) 0.016(2) 0.020(2) 0.0014(17) 0.0066(18) -0.0002(17)
C1 0.020(2) 0.019(2) 0.023(2) -0.0012(18) 0.0091(19) -0.0049(18)
C11 0.020(2) 0.021(2) 0.019(2) 0.0023(19) -0.0010(18) -0.0016(18)
C4 0.030(3) 0.028(2) 0.020(2) 0.0020(19) 0.008(2) -0.004(2)
C9 0.0156(19) 0.017(2) 0.020(2) -0.0015(17) 0.0050(16) -0.0010(17)
C3 0.029(3) 0.024(2) 0.026(2) -0.0030(18) 0.018(2) -0.0036(18)
C2 0.022(2) 0.026(3) 0.024(2) -0.0009(18) 0.010(2) -0.0016(17)

loop_
_atom_type_symbol
_atom_type_description
_atom_type_scat_dispersion_real
_atom_type_scat_dispersion_imag
_atom_type_scat_source
C C 0.0033 0.0016 'International Tables Vol C Tables 4.2.6.8 and 6.1.1.4'
H H 0.0000 0.0000 'International Tables Vol C Tables 4.2.6.8 and 6.1.1.4'
Cl Cl 0.1484 0.1585 'International Tables Vol C Tables 4.2.6.8 and 6.1.1.4'
O O 0.0106 0.0060 'International Tables Vol C Tables 4.2.6.8 and 6.1.1.4'
S S 0.1246 0.1234 'International Tables Vol C Tables 4.2.6.8 and 6.1.1.4'

loop_
_geom_angle_atom_site_label_1
_geom_angle_atom_site_label_2
_geom_angle_atom_site_label_3
_geom_angle
C7 S1 C6 90.2(2)
C14 O1 C13 104.2(3)
O1 C13 C8 111.7(4)
C12 C13 O1 124.5(4)
C12 C13 C8 123.8(4)
O1 C14 C1 131.0(4)
C7 C14 O1 112.5(4)
C7 C14 C1 116.4(4)
C5 C6 S1 125.9(4)
C5 C6 C1 121.1(4)
C1 C6 S1 112.9(3)
C6 C5 H5 120.8
C4 C5 C6 118.4(4)
C4 C5 H5 120.8
C14 C7 S1 111.9(3)
C14 C7 C8 107.2(4)
C8 C7 S1 140.9(4)
C13 C12 H12 121.9
C13 C12 C11 116.3(4)
C11 C12 H12 121.9
C11 C10 Cl1 118.6(3)
C9 C10 Cl1 118.6(3)
C9 C10 C11 122.8(4)
C13 C8 C7 104.3(4)
C9 C8 C13 118.8(4)
C9 C8 C7 136.9(4)
C6 C1 C14 108.6(4)
C2 C1 C14 132.0(4)
C2 C1 C6 119.4(4)
C12 C11 C10 120.8(4)
C12 C11 H11 119.6
C10 C11 H11 119.6
C5 C4 H4 119.3
C5 C4 C3 121.5(4)
C3 C4 H4 119.3
C10 C9 C8 117.4(4)
C10 C9 H9 121.3
C8 C9 H9 121.3
C4 C3 H3 119.6
C2 C3 C4 120.7(4)
C2 C3 H3 119.6
C1 C2 H2 120.6
C3 C2 C1 118.8(4)
C3 C2 H2 120.6

loop_
_geom_bond_atom_site_label_1
_geom_bond_atom_site_label_2
_geom_bond_distance
Cl1 C10 1.749(5)
S1 C6 1.761(5)
S1 C7 1.735(4)
O1 C13 1.385(5)
O1 C14 1.380(5)
C13 C12 1.381(6)
C13 C8 1.401(6)
C14 C7 1.351(6)
C14 C1 1.423(6)
C6 C5 1.389(6)
C6 C1 1.411(6)
C5 H5 0.9300
C5 C4 1.376(6)
C7 C8 1.436(6)
C12 H12 0.9300
C12 C11 1.385(6)
C10 C11 1.389(6)
C10 C9 1.377(6)
C8 C9 1.399(6)
C1 C2 1.404(6)
C11 H11 0.9300
C4 H4 0.9300
C4 C3 1.393(6)
C9 H9 0.9300
C3 H3 0.9300
C3 C2 1.384(6)
C2 H2 0.9300

loop_
_geom_torsion_atom_site_label_1
_geom_torsion_atom_site_label_2
_geom_torsion_atom_site_label_3
_geom_torsion_atom_site_label_4
_geom_torsion
Cl1 C10 C11 C12 -180.0(4)
Cl1 C10 C9 C8 179.7(3)
S1 C6 C5 C4 -179.1(4)
S1 C6 C1 C14 0.1(5)
S1 C6 C1 C2 179.5(3)
S1 C7 C8 C13 177.4(4)
S1 C7 C8 C9 -0.7(9)
O1 C13 C12 C11 -179.3(4)
O1 C13 C8 C7 0.4(5)
O1 C13 C8 C9 178.9(4)
O1 C14 C7 S1 -178.4(3)
O1 C14 C7 C8 -0.1(5)
O1 C14 C1 C6 177.3(4)
O1 C14 C1 C2 -2.0(8)
C13 O1 C14 C7 0.4(5)
C13 O1 C14 C1 -176.4(4)
C13 C12 C11 C10 -0.3(6)
C13 C8 C9 C10 0.9(6)
C14 O1 C13 C12 -179.9(4)
C14 O1 C13 C8 -0.5(4)
C14 C7 C8 C13 -0.2(5)
C14 C7 C8 C9 -178.2(5)
C14 C1 C2 C3 178.8(4)
C6 S1 C7 C14 1.0(3)
C6 S1 C7 C8 -176.5(5)
C6 C5 C4 C3 -0.2(7)
C6 C1 C2 C3 -0.5(6)
C5 C6 C1 C14 -179.3(4)
C5 C6 C1 C2 0.1(6)
C5 C4 C3 C2 -0.2(7)
C7 S1 C6 C5 178.8(4)
C7 S1 C6 C1 -0.6(3)
C7 C14 C1 C6 0.7(5)
C7 C14 C1 C2 -178.6(5)
C7 C8 C9 C10 178.7(5)
C12 C13 C8 C7 179.9(4)
C12 C13 C8 C9 -1.7(7)
C8 C13 C12 C11 1.4(7)
C1 C14 C7 S1 -1.2(5)
C1 C14 C7 C8 177.2(4)
C1 C6 C5 C4 0.2(6)
C11 C10 C9 C8 0.1(6)
C4 C3 C2 C1 0.6(7)
C9 C10 C11 C12 -0.4(7)
